data_4068888
loop_
_publ_author_name
'Zang, Shuang-Quan'
'Han, Jie'
'Mak, Thomas C. W.'

_publ_section_title
;
 Silver(I)&#x2212;Organic Networks Assembled with the Flexible
 Prop-2-ynyloxybenzene Ligand:In SituRecrystallization and Unusual
 Silver&#x2212;Aromatic Interaction
;
_journal_issue 9
_journal_name_full Organometallics
_journal_page_first 2677
_journal_paper_doi 10.1021/om801143q
_journal_volume 28
_journal_year 2009
_chemical_formula_moiety 'C37 H17 Ag9 F40 N2 O19'
_chemical_formula_sum 'C37 H17 Ag9 F40 N2 O19'
_chemical_formula_weight 2524.36
_chemical_name_systematic
; 
 ? 
;
_space_group_IT_number 2
_symmetry_cell_setting triclinic
_symmetry_space_group_name_Hall '-P 1'
_symmetry_space_group_name_H-M 'P -1'
_atom_sites_solution_hydrogens geom
_atom_sites_solution_primary direct
_atom_sites_solution_secondary difmap
_audit_creation_method SHELXL-97
_cell_angle_alpha 98.128(4)
_cell_angle_beta 99.459(4)
_cell_angle_gamma 98.479(4)
_cell_formula_units_Z 2
_cell_length_a 12.388(3)
_cell_length_b 14.823(3)
_cell_length_c 18.741(4)
_cell_measurement_reflns_used 803
_cell_measurement_temperature 293(2)
_cell_measurement_theta_max 26.587
_cell_measurement_theta_min 2.308
_cell_volume 3308.7(13)
_computing_cell_refinement SMART
_computing_data_collection 'SMART (Bruker, 2000)'
_computing_data_reduction 'SAINT (Bruker, 2000)'
_computing_molecular_graphics SHELXTL
_computing_publication_material SHELXTL
_computing_structure_refinement SHELXTL
_computing_structure_solution 'SHELXTL (Bruker, 2000)'
_diffrn_ambient_temperature 293(2)
_diffrn_measured_fraction_theta_full 0.994
_diffrn_measured_fraction_theta_max 0.994
_diffrn_measurement_device_type 'CCD area detector'
_diffrn_measurement_method 'phi and omega scans'
_diffrn_radiation_monochromator graphite
_diffrn_radiation_source 'fine-focus sealed tube'
_diffrn_radiation_type MoK\a
_diffrn_radiation_wavelength 0.71073
_diffrn_reflns_av_R_equivalents 0.0559
_diffrn_reflns_av_sigmaI/netI 0.1041
_diffrn_reflns_limit_h_max 14
_diffrn_reflns_limit_h_min -14
_diffrn_reflns_limit_k_max 17
_diffrn_reflns_limit_k_min -17
_diffrn_reflns_limit_l_max 16
_diffrn_reflns_limit_l_min -22
_diffrn_reflns_number 18156
_diffrn_reflns_theta_full 25.05
_diffrn_reflns_theta_max 25.05
_diffrn_reflns_theta_min 1.41
_exptl_absorpt_coefficient_mu 2.780
_exptl_absorpt_correction_T_max 0.571
_exptl_absorpt_correction_T_min 0.478
_exptl_absorpt_correction_type multi-scan
_exptl_absorpt_process_details 'SADABS(Bruker, 2000)'
_exptl_crystal_colour colourless
_exptl_crystal_density_diffrn 2.534
_exptl_crystal_density_method 'not measured'
_exptl_crystal_description block
_exptl_crystal_F_000 2376
_exptl_crystal_size_max 0.30
_exptl_crystal_size_mid 0.25
_exptl_crystal_size_min 0.20
_refine_diff_density_max 1.077
_refine_diff_density_min -0.914
_refine_diff_density_rms 0.158
_refine_ls_extinction_method none
_refine_ls_goodness_of_fit_ref 0.956
_refine_ls_hydrogen_treatment constr
_refine_ls_matrix_type full
_refine_ls_number_parameters 966
_refine_ls_number_reflns 11667
_refine_ls_number_restraints 52
_refine_ls_restrained_S_all 0.955
_refine_ls_R_factor_all 0.1278
_refine_ls_R_factor_gt 0.0699
_refine_ls_shift/su_max 0.039
_refine_ls_shift/su_mean 0.001
_refine_ls_structure_factor_coef Fsqd
_refine_ls_weighting_details 'calc w=1/[\s^2^(Fo^2^)+(0.0782P)^2^+0.0000P] where P=(Fo^2^+2Fc^2^)/3'
_refine_ls_weighting_scheme calc
_refine_ls_wR_factor_gt 0.1516
_refine_ls_wR_factor_ref 0.1730
_reflns_number_gt 6644
_reflns_number_total 11667
_reflns_threshold_expression >2sigma(I)
_cod_data_source_file om801143q_si_001.cif
_cod_data_source_block 3
_cod_database_code 4068888

loop_
_symmetry_equiv_pos_as_xyz
'x, y, z'
'-x, -y, -z'

loop_
_atom_site_label
_atom_site_type_symbol
_atom_site_fract_x
_atom_site_fract_y
_atom_site_fract_z
_atom_site_U_iso_or_equiv
_atom_site_adp_type
_atom_site_occupancy
_atom_site_symmetry_multiplicity
_atom_site_calc_flag
_atom_site_refinement_flags
Ag1 Ag 0.33646(7) 0.22794(6) 0.38401(5) 0.0519(3) Uani 1 1 d .
Ag2 Ag 0.47629(8) 0.37286(6) 0.48781(5) 0.0535(3) Uani 1 1 d .
Ag3 Ag 0.52647(9) 0.33104(7) 0.33871(5) 0.0607(3) Uani 1 1 d .
Ag4 Ag 0.48548(10) 0.12351(7) 0.31221(5) 0.0632(3) Uani 1 1 d .
Ag5 Ag 0.43485(8) 0.08606(7) 0.45153(5) 0.0536(3) Uani 1 1 d .
Ag6 Ag 0.05654(8) 0.21584(9) 0.33568(7) 0.0772(4) Uani 1 1 d .
Ag7 Ag 0.41481(8) 0.40877(8) 0.17872(5) 0.0635(3) Uani 1 1 d .
Ag8 Ag 0.37394(10) 0.46024(10) 0.03461(6) 0.0829(4) Uani 1 1 d .
Ag9 Ag 0.55120(11) -0.02555(9) 0.18153(7) 0.0869(4) Uani 1 1 d .
C1 C 0.5135(10) 0.2387(8) 0.4274(6) 0.043(3) Uani 1 1 d .
C2 C 0.5936(10) 0.2119(9) 0.4543(6) 0.052(3) Uani 1 1 d .
C3 C 0.7019(11) 0.1932(12) 0.4889(8) 0.076(4) Uani 1 1 d .
H3A H 0.7503 0.2512 0.5118 0.091 Uiso 1 1 calc R
H3B H 0.6915 0.1563 0.5268 0.091 Uiso 1 1 calc R
O1 O 0.7530(8) 0.1446(7) 0.4351(7) 0.084(3) Uani 1 1 d .
C4 C 0.7882(10) 0.1894(12) 0.3824(8) 0.069(4) Uani 1 1 d .
C5 C 0.8307(12) 0.1328(12) 0.3262(10) 0.085(5) Uani 1 1 d .
H5 H 0.8307 0.0706 0.3287 0.102 Uiso 1 1 calc R
C6 C 0.8701(12) 0.1683(15) 0.2711(9) 0.084(5) Uani 1 1 d .
H6 H 0.8932 0.1312 0.2343 0.101 Uiso 1 1 calc R
C7 C 0.8745(12) 0.2615(15) 0.2718(9) 0.087(5) Uani 1 1 d .
H7 H 0.9043 0.2885 0.2358 0.105 Uiso 1 1 calc R
C8 C 0.8356(11) 0.3164(12) 0.3248(9) 0.079(4) Uani 1 1 d .
H8 H 0.8381 0.3792 0.3233 0.095 Uiso 1 1 calc R
C9 C 0.7944(10) 0.2797(9) 0.3782(7) 0.054(3) Uani 1 1 d .
H9 H 0.7694 0.3179 0.4134 0.065 Uiso 1 1 calc R
O2 O 0.2040(6) 0.3092(6) 0.4258(5) 0.060(2) Uani 1 1 d .
O3 O 0.3084(6) 0.3910(6) 0.5297(4) 0.054(2) Uani 1 1 d .
C10 C 0.2188(10) 0.3607(9) 0.4863(7) 0.054(3) Uani 1 1 d .
C11 C 0.1158(11) 0.3916(10) 0.5099(8) 0.067(4) Uani 1 1 d .
C12 C 0.0595(11) 0.3278(13) 0.5500(8) 0.133(9) Uani 1 1 d D
F1 F 0.1354(7) 0.4751(7) 0.5490(6) 0.121(4) Uani 1 1 d .
F2 F 0.0372(6) 0.3925(6) 0.4513(5) 0.090(3) Uani 1 1 d .
F3 F -0.0343(8) 0.3479(11) 0.5664(6) 0.186(7) Uani 1 1 d D
F4 F 0.0360(10) 0.2422(8) 0.5143(8) 0.163(6) Uani 1 1 d D
F5 F 0.1248(9) 0.3265(12) 0.6124(6) 0.203(8) Uani 1 1 d D
O4 O 0.4284(7) 0.5021(6) 0.4240(5) 0.059(2) Uani 1 1 d .
O5 O 0.3763(7) 0.4210(6) 0.3118(4) 0.058(2) Uani 1 1 d .
C13 C 0.3755(11) 0.4851(8) 0.3595(7) 0.047(3) Uani 1 1 d .
C14 C 0.3066(18) 0.5571(13) 0.3345(13) 0.125(9) Uani 1 1 d .
C15 C 0.194(3) 0.5324(12) 0.3251(7) 0.163(12) Uani 1 1 d D
F6 F 0.3368(11) 0.6393(7) 0.3745(8) 0.152(5) Uani 1 1 d .
F7 F 0.305(2) 0.5650(13) 0.2593(9) 0.293(15) Uani 1 1 d .
F8 F 0.1499(11) 0.4501(11) 0.2849(10) 0.245(11) Uani 1 1 d D
F9 F 0.1318(11) 0.5923(9) 0.3024(6) 0.159(5) Uani 1 1 d D
F10 F 0.1816(16) 0.5261(12) 0.3940(10) 0.287(14) Uani 1 1 d D
O6 O 0.5307(8) 0.2878(6) 0.2155(5) 0.069(3) Uani 1 1 d .
O7 O 0.5756(8) 0.1496(6) 0.2141(5) 0.069(3) Uani 1 1 d .
C16 C 0.5622(12) 0.2167(11) 0.1876(7) 0.063(4) Uani 1 1 d .
C17 C 0.608(2) 0.2232(16) 0.1150(10) 0.123(8) Uani 1 1 d .
C18 C 0.538(2) 0.1911(12) 0.0534(16) 0.207(17) Uani 1 1 d D
F11 F 0.7027(9) 0.1791(10) 0.1083(6) 0.132(4) Uani 1 1 d .
F12 F 0.6567(12) 0.3156(8) 0.1124(7) 0.160(6) Uani 1 1 d .
F13 F 0.5038(12) 0.0988(8) 0.0558(7) 0.165(6) Uani 1 1 d D
F14 F 0.5835(14) 0.2015(9) -0.0082(6) 0.195(7) Uani 1 1 d D
F15 F 0.4528(11) 0.2406(11) 0.0568(6) 0.177(6) Uani 1 1 d D
O8 O 0.5595(9) -0.0119(6) 0.3196(5) 0.074(3) Uani 1 1 d .
O9 O 0.5389(8) -0.0341(6) 0.4323(5) 0.064(2) Uani 1 1 d .
C19 C 0.5667(12) -0.0544(9) 0.3723(7) 0.060(4) Uani 1 1 d D
C20 C 0.6375(19) -0.1357(15) 0.3650(9) 0.21(2) Uani 1 1 d D
C21 C 0.572(2) -0.220(3) 0.3331(11) 0.25(2) Uani 1 1 d D
F16 F 0.7027(18) -0.1384(14) 0.4318(7) 0.246(11) Uani 1 1 d D
F17 F 0.7216(11) -0.1207(10) 0.3257(9) 0.164(5) Uani 1 1 d D
F18 F 0.509(2) -0.2233(11) 0.3807(14) 0.36(2) Uani 1 1 d D
F19 F 0.634(3) -0.2814(16) 0.3322(11) 0.52(3) Uani 1 1 d D
F20 F 0.5231(17) -0.2100(9) 0.2704(10) 0.220(10) Uani 1 1 d D
O10 O 0.3174(8) 0.0798(7) 0.2259(6) 0.078(3) Uani 1 1 d .
O11 O 0.3653(9) -0.0401(8) 0.1630(7) 0.108(4) Uani 1 1 d .
C22 C 0.3041(12) 0.0154(12) 0.1746(9) 0.072(4) Uani 1 1 d .
C23 C 0.1951(18) -0.0045(13) 0.1209(12) 0.100(6) Uani 1 1 d .
C24 C 0.2001(12) 0.0036(11) 0.0492(16) 0.182(15) Uani 1 1 d D
F21 F 0.1427(10) -0.0966(9) 0.1123(9) 0.176(6) Uani 1 1 d .
F22 F 0.1162(9) 0.0366(10) 0.1459(7) 0.145(5) Uani 1 1 d .
F23 F 0.2713(15) -0.0384(15) 0.0192(8) 0.266(13) Uani 1 1 d D
F24 F 0.1053(11) -0.0149(11) 0.0019(8) 0.203(7) Uani 1 1 d D
F25 F 0.2359(13) 0.0934(12) 0.0582(11) 0.254(12) Uani 1 1 d D
O12 O 0.1825(7) 0.1087(6) 0.3728(5) 0.062(2) Uani 1 1 d .
O13 O 0.2682(8) -0.0030(7) 0.4083(7) 0.090(4) Uani 1 1 d .
C25 C 0.1877(11) 0.0271(10) 0.3821(9) 0.068(4) Uani 1 1 d .
C26 C 0.0780(19) -0.0415(15) 0.3608(17) 0.135(10) Uani 1 1 d .
C27 C 0.0779(11) -0.131(3) 0.3251(13) 0.180(16) Uani 1 1 d D
F26 F 0.0253(16) -0.0471(17) 0.4158(11) 0.322(19) Uani 1 1 d .
F27 F 0.0104(9) -0.0140(8) 0.2981(11) 0.194(8) Uani 1 1 d .
F28 F 0.1324(13) -0.1226(12) 0.2698(9) 0.214(8) Uani 1 1 d D
F29 F 0.1316(13) -0.1759(14) 0.3729(12) 0.294(16) Uani 1 1 d D
F30 F -0.0253(12) -0.1792(11) 0.2991(9) 0.243(11) Uani 1 1 d D
O14 O 0.5742(8) 0.5054(6) 0.1961(5) 0.070(3) Uani 1 1 d .
O15 O 0.5677(7) 0.5139(7) 0.0793(5) 0.075(3) Uani 1 1 d .
C28 C 0.6089(11) 0.5303(9) 0.1437(7) 0.058(4) Uani 1 1 d .
C29 C 0.7232(14) 0.5970(13) 0.1648(9) 0.083(5) Uani 1 1 d .
C30 C 0.8206(17) 0.5527(12) 0.1622(6) 0.126(8) Uani 1 1 d D
F31 F 0.7416(11) 0.6453(9) 0.2367(7) 0.164(6) Uani 1 1 d .
F32 F 0.7271(9) 0.6606(7) 0.1210(7) 0.130(4) Uani 1 1 d .
F33 F 0.8207(9) 0.4909(9) 0.2060(7) 0.160(6) Uani 1 1 d D
F34 F 0.8075(9) 0.5117(9) 0.0935(6) 0.141(5) Uani 1 1 d D
F35 F 0.9141(9) 0.6129(9) 0.1807(7) 0.177(6) Uani 1 1 d D
O16 O 0.2429(7) 0.3330(7) 0.1502(5) 0.068(3) Uani 1 1 d .
O17 O 0.2286(8) 0.3451(8) 0.0334(5) 0.088(3) Uani 1 1 d .
C31 C 0.1938(11) 0.3255(9) 0.0887(8) 0.060(3) Uani 1 1 d .
C32 C 0.0659(12) 0.2873(12) 0.0736(8) 0.072(4) Uani 1 1 d .
C33 C -0.0110(13) 0.3540(15) 0.0566(9) 0.151(11) Uani 1 1 d D
F36 F 0.0392(8) 0.2503(10) 0.1278(7) 0.155(6) Uani 1 1 d .
F37 F 0.0380(9) 0.2205(10) 0.0181(9) 0.178(7) Uani 1 1 d .
F38 F 0.0061(13) 0.3772(16) -0.0033(12) 0.36(2) Uani 1 1 d D
F39 F -0.1110(8) 0.3174(10) 0.0527(8) 0.162(5) Uani 1 1 d D
F40 F 0.0214(12) 0.4208(13) 0.1095(12) 0.312(17) Uani 1 1 d D
N1 N 0.314(2) 0.5883(16) 0.0865(12) 0.163(9) Uani 1 1 d .
C34 C 0.287(2) 0.6446(17) 0.1143(12) 0.118(7) Uani 1 1 d .
C35 C 0.241(3) 0.7229(17) 0.1463(15) 0.205(15) Uani 1 1 d .
H35A H 0.1747 0.7288 0.1138 0.308 Uiso 1 1 calc R
H35B H 0.2945 0.7787 0.1532 0.308 Uiso 1 1 calc R
H35C H 0.2231 0.7126 0.1928 0.308 Uiso 1 1 calc R
N2 N 0.6890(13) -0.0742(10) 0.1489(8) 0.099(5) Uani 1 1 d .
C36 C 0.7598(14) -0.1031(10) 0.1362(8) 0.069(4) Uani 1 1 d .
C37 C 0.8589(15) -0.1460(13) 0.1174(11) 0.109(6) Uani 1 1 d .
H37A H 0.9180 -0.0979 0.1140 0.164 Uiso 1 1 calc R
H37B H 0.8366 -0.1873 0.0712 0.164 Uiso 1 1 calc R
H37C H 0.8844 -0.1797 0.1551 0.164 Uiso 1 1 calc R
O1W O 0.2121(6) 0.2284(5) 0.2681(4) 0.053(2) Uani 1 1 d .
H1WA H 0.2091 0.1816 0.2354 0.063 Uiso 1 1 d R
H1WB H 0.2231 0.2785 0.2511 0.063 Uiso 1 1 d R
O2W O 0.6491(7) 0.4677(6) 0.3402(4) 0.063(2) Uani 1 1 d .
H2WB H 0.6435 0.5081 0.3757 0.076 Uiso 1 1 d R
H2WA H 0.6340 0.4867 0.3014 0.076 Uiso 1 1 d R

loop_
_atom_site_aniso_label
_atom_site_aniso_U_11
_atom_site_aniso_U_22
_atom_site_aniso_U_33
_atom_site_aniso_U_23
_atom_site_aniso_U_13
_atom_site_aniso_U_12
Ag1 0.0379(5) 0.0467(6) 0.0669(6) -0.0040(5) 0.0049(4) 0.0128(4)
Ag2 0.0569(6) 0.0438(6) 0.0557(6) -0.0064(5) 0.0104(5) 0.0099(4)
Ag3 0.0836(7) 0.0492(6) 0.0535(6) 0.0139(5) 0.0197(5) 0.0130(5)
Ag4 0.0938(8) 0.0517(6) 0.0512(6) 0.0058(5) 0.0243(6) 0.0264(6)
Ag5 0.0580(6) 0.0496(6) 0.0595(6) 0.0196(5) 0.0140(5) 0.0166(5)
Ag6 0.0411(6) 0.0936(9) 0.0887(8) -0.0084(7) 0.0043(6) 0.0174(6)
Ag7 0.0602(6) 0.0796(8) 0.0507(6) 0.0187(5) 0.0091(5) 0.0060(5)
Ag8 0.0696(7) 0.1223(11) 0.0583(7) 0.0304(7) 0.0156(6) 0.0032(7)
Ag9 0.1022(9) 0.0916(9) 0.0813(8) 0.0060(7) 0.0320(7) 0.0553(8)
C1 0.054(7) 0.042(7) 0.039(7) 0.005(5) 0.018(6) 0.019(6)
C2 0.049(7) 0.072(9) 0.035(7) 0.007(6) 0.005(6) 0.016(7)
C3 0.052(8) 0.108(13) 0.071(10) 0.019(9) 0.007(8) 0.025(8)
O1 0.062(6) 0.083(7) 0.121(9) 0.037(7) 0.018(6) 0.037(5)
C4 0.033(7) 0.109(14) 0.071(10) 0.020(9) 0.001(7) 0.037(8)
C5 0.052(9) 0.080(11) 0.121(15) 0.000(11) 0.000(10) 0.035(8)
C6 0.059(10) 0.118(16) 0.063(11) -0.020(11) 0.003(8) 0.015(10)
C7 0.048(9) 0.135(17) 0.070(11) 0.018(11) 0.005(8) -0.009(10)
C8 0.057(9) 0.094(12) 0.085(12) 0.011(10) 0.018(9) 0.005(8)
C9 0.050(7) 0.052(8) 0.057(8) 0.000(7) 0.006(6) 0.014(6)
O2 0.038(4) 0.062(6) 0.066(6) -0.027(5) 0.002(4) 0.014(4)
O3 0.044(5) 0.070(6) 0.046(5) -0.002(4) 0.008(4) 0.010(4)
C10 0.042(7) 0.050(8) 0.063(9) -0.004(7) 0.004(7) 0.005(6)
C11 0.045(8) 0.065(9) 0.076(10) -0.027(8) 0.007(8) 0.005(7)
C12 0.103(16) 0.23(3) 0.088(16) 0.044(19) 0.043(14) 0.047(19)
F1 0.071(6) 0.110(8) 0.158(9) -0.068(7) 0.010(6) 0.035(5)
F2 0.048(4) 0.113(7) 0.103(7) -0.008(5) 0.002(5) 0.038(5)
F3 0.078(7) 0.33(2) 0.144(10) -0.021(11) 0.075(7) 0.008(10)
F4 0.161(12) 0.122(10) 0.236(17) 0.061(11) 0.116(12) 0.002(9)
F5 0.125(10) 0.39(3) 0.109(9) 0.122(13) 0.033(8) 0.009(12)
O4 0.074(6) 0.044(5) 0.048(5) -0.004(4) -0.005(5) 0.003(4)
O5 0.071(6) 0.053(5) 0.044(5) -0.005(4) 0.004(4) 0.013(4)
C13 0.074(8) 0.029(6) 0.039(7) -0.003(6) 0.015(6) 0.020(6)
C14 0.100(14) 0.081(14) 0.16(2) -0.046(13) -0.060(14) 0.053(11)
C15 0.20(3) 0.21(3) 0.12(2) 0.03(2) 0.08(2) 0.14(3)
F6 0.181(11) 0.050(6) 0.200(13) -0.005(7) -0.029(10) 0.040(7)
F7 0.61(4) 0.27(2) 0.180(14) 0.183(15) 0.25(2) 0.32(3)
F8 0.099(9) 0.25(2) 0.33(3) -0.094(19) -0.059(13) 0.096(12)
F9 0.177(12) 0.196(13) 0.145(10) 0.051(9) 0.025(9) 0.142(11)
F10 0.35(3) 0.30(2) 0.41(3) 0.24(2) 0.30(3) 0.25(2)
O6 0.107(8) 0.052(6) 0.057(6) 0.008(5) 0.022(5) 0.036(5)
O7 0.107(8) 0.057(6) 0.060(6) 0.019(5) 0.046(5) 0.031(5)
C16 0.076(10) 0.074(11) 0.043(8) 0.014(8) 0.019(7) 0.017(8)
C17 0.21(3) 0.123(18) 0.046(11) 0.011(11) 0.035(14) 0.054(18)
C18 0.30(5) 0.27(5) 0.10(2) 0.05(3) 0.07(3) 0.18(4)
F11 0.094(7) 0.203(13) 0.103(8) -0.002(8) 0.042(6) 0.041(8)
F12 0.237(15) 0.088(8) 0.152(11) -0.005(7) 0.105(11) -0.030(9)
F13 0.230(15) 0.107(9) 0.127(10) -0.019(8) 0.041(10) -0.045(10)
F14 0.35(2) 0.206(14) 0.070(7) 0.035(8) 0.110(11) 0.102(14)
F15 0.188(13) 0.273(18) 0.111(9) 0.038(10) 0.037(9) 0.154(13)
O8 0.120(8) 0.068(6) 0.050(5) 0.015(5) 0.030(5) 0.051(6)
O9 0.100(7) 0.060(6) 0.052(5) 0.023(5) 0.035(5) 0.042(5)
C19 0.093(10) 0.047(8) 0.049(8) 0.014(7) 0.010(7) 0.038(7)
C20 0.50(7) 0.12(2) 0.069(15) 0.067(14) 0.14(3) 0.12(3)
C21 0.16(3) 0.40(8) 0.24(5) 0.04(5) 0.12(3) 0.10(4)
F16 0.40(3) 0.32(2) 0.101(10) 0.053(12) 0.053(13) 0.29(2)
F17 0.168(12) 0.161(12) 0.202(14) 0.027(11) 0.095(11) 0.097(10)
F18 0.54(5) 0.090(11) 0.54(4) 0.024(17) 0.42(4) 0.049(17)
F19 1.19(10) 0.29(3) 0.37(3) 0.19(2) 0.49(5) 0.54(5)
F20 0.31(2) 0.091(10) 0.210(17) -0.034(10) -0.078(16) 0.059(11)
O10 0.066(6) 0.075(7) 0.086(7) -0.020(6) 0.015(5) 0.028(5)
O11 0.080(7) 0.088(8) 0.155(11) -0.015(8) 0.022(8) 0.044(7)
C22 0.061(9) 0.072(11) 0.084(11) 0.004(9) 0.019(9) 0.015(8)
C23 0.121(17) 0.078(14) 0.092(14) 0.006(11) -0.015(13) 0.033(12)
C24 0.15(2) 0.14(3) 0.23(4) 0.07(3) -0.09(3) 0.03(2)
F21 0.125(10) 0.118(11) 0.248(17) 0.031(11) -0.019(10) -0.030(8)
F22 0.072(6) 0.172(12) 0.178(12) -0.018(9) 0.006(7) 0.047(7)
F23 0.28(2) 0.42(3) 0.113(11) -0.040(15) 0.004(13) 0.23(2)
F24 0.172(13) 0.261(19) 0.140(11) 0.036(12) -0.060(11) 0.016(12)
F25 0.198(16) 0.24(2) 0.32(3) 0.18(2) -0.038(16) -0.010(15)
O12 0.054(5) 0.046(5) 0.086(7) 0.006(5) 0.018(5) 0.004(4)
O13 0.055(6) 0.065(7) 0.146(10) 0.034(7) -0.003(6) 0.010(5)
C25 0.053(8) 0.052(9) 0.098(12) 0.014(8) 0.017(8) -0.001(7)
C26 0.111(17) 0.062(14) 0.21(3) 0.029(16) -0.012(19) 0.000(13)
C27 0.12(2) 0.17(3) 0.22(4) 0.09(3) -0.03(2) -0.04(2)
F26 0.24(2) 0.37(3) 0.27(2) -0.12(2) 0.19(2) -0.20(2)
F27 0.095(8) 0.095(9) 0.35(2) 0.050(11) -0.069(11) 0.002(7)
F28 0.231(19) 0.158(15) 0.209(18) -0.050(13) 0.031(15) -0.019(14)
F29 0.227(19) 0.216(19) 0.37(3) 0.17(2) -0.15(2) -0.063(15)
F30 0.216(16) 0.165(14) 0.27(2) 0.082(14) -0.094(15) -0.106(13)
O14 0.082(6) 0.075(7) 0.050(5) 0.012(5) 0.010(5) 0.000(5)
O15 0.060(6) 0.120(9) 0.048(6) 0.033(6) 0.012(5) 0.004(5)
C28 0.071(9) 0.069(9) 0.038(8) 0.030(7) 0.010(7) 0.002(7)
C29 0.084(12) 0.098(13) 0.063(10) 0.014(10) 0.023(9) -0.005(10)
C30 0.085(15) 0.16(2) 0.13(2) 0.043(18) 0.022(15) -0.016(15)
F31 0.141(10) 0.171(12) 0.135(10) -0.067(9) 0.044(8) -0.051(9)
F32 0.144(9) 0.095(8) 0.150(10) 0.052(7) 0.029(8) -0.019(7)
F33 0.103(8) 0.189(14) 0.210(14) 0.104(12) 0.020(9) 0.043(8)
F34 0.112(9) 0.201(13) 0.102(8) -0.012(9) 0.022(7) 0.039(8)
F35 0.075(7) 0.216(15) 0.211(14) 0.021(12) 0.019(8) -0.046(9)
O16 0.058(5) 0.095(7) 0.046(5) 0.020(5) 0.000(5) -0.002(5)
O17 0.071(6) 0.124(9) 0.066(7) 0.022(6) 0.021(5) -0.008(6)
C31 0.070(9) 0.053(8) 0.065(10) 0.024(7) 0.022(8) 0.017(7)
C32 0.060(9) 0.100(12) 0.047(8) 0.007(9) 0.006(7) -0.001(9)
C33 0.047(12) 0.14(2) 0.25(3) -0.02(2) 0.027(17) 0.017(13)
F36 0.077(6) 0.263(16) 0.133(9) 0.109(11) 0.017(7) -0.018(8)
F37 0.085(7) 0.176(13) 0.223(15) -0.100(12) 0.046(9) -0.029(8)
F38 0.116(12) 0.52(4) 0.54(4) 0.45(4) 0.028(19) 0.041(18)
F39 0.063(7) 0.192(13) 0.236(15) 0.049(11) 0.025(8) 0.033(7)
F40 0.122(13) 0.197(18) 0.54(4) -0.15(2) -0.053(19) 0.102(12)
N1 0.23(3) 0.15(2) 0.109(16) -0.009(14) 0.029(15) 0.061(19)
C34 0.16(2) 0.104(19) 0.089(16) 0.009(14) 0.029(14) 0.031(17)
C35 0.31(4) 0.13(2) 0.17(3) -0.005(19) -0.02(3) 0.12(3)
N2 0.108(11) 0.098(11) 0.120(12) 0.011(9) 0.067(10) 0.064(9)
C36 0.086(11) 0.068(10) 0.056(9) 0.002(7) 0.019(8) 0.024(9)
C37 0.110(14) 0.088(13) 0.133(16) 0.008(12) 0.046(13) 0.013(11)
O1W 0.073(5) 0.044(5) 0.042(5) 0.007(4) 0.010(4) 0.015(4)
O2W 0.072(6) 0.059(6) 0.048(5) -0.006(4) 0.010(4) -0.001(5)

loop_
_atom_type_symbol
_atom_type_description
_atom_type_scat_dispersion_real
_atom_type_scat_dispersion_imag
_atom_type_scat_source
C C 0.0033 0.0016 'International Tables Vol C Tables 4.2.6.8 and 6.1.1.4'
H H 0.0000 0.0000 'International Tables Vol C Tables 4.2.6.8 and 6.1.1.4'
N N 0.0061 0.0033 'International Tables Vol C Tables 4.2.6.8 and 6.1.1.4'
O O 0.0106 0.0060 'International Tables Vol C Tables 4.2.6.8 and 6.1.1.4'
F F 0.0171 0.0103 'International Tables Vol C Tables 4.2.6.8 and 6.1.1.4'
Ag Ag -0.8971 1.1015 'International Tables Vol C Tables 4.2.6.8 and 6.1.1.4'

loop_
_geom_angle_atom_site_label_1
_geom_angle_atom_site_label_2
_geom_angle_atom_site_label_3
_geom_angle
_geom_angle_site_symmetry_1
_geom_angle_site_symmetry_3
C1 Ag1 O2 130.7(3) . .
C1 Ag1 O12 132.4(4) . .
O2 Ag1 O12 77.8(3) . .
C1 Ag1 O1W 139.6(3) . .
O2 Ag1 O1W 79.0(3) . .
O12 Ag1 O1W 72.9(3) . .
C1 Ag1 Ag2 52.5(3) . .
O2 Ag1 Ag2 79.46(19) . .
O12 Ag1 Ag2 141.5(2) . .
O1W Ag1 Ag2 131.85(18) . .
C1 Ag1 Ag5 55.5(3) . .
O2 Ag1 Ag5 126.5(2) . .
O12 Ag1 Ag5 77.0(2) . .
O1W Ag1 Ag5 134.52(19) . .
Ag2 Ag1 Ag5 92.43(4) . .
C1 Ag1 Ag3 51.2(3) . .
O2 Ag1 Ag3 118.7(2) . .
O12 Ag1 Ag3 156.2(2) . .
O1W Ag1 Ag3 92.65(18) . .
Ag2 Ag1 Ag3 61.91(4) . .
Ag5 Ag1 Ag3 102.24(4) . .
C1 Ag1 Ag4 55.9(3) . .
O2 Ag1 Ag4 172.5(2) . .
O12 Ag1 Ag4 99.9(2) . .
O1W Ag1 Ag4 93.49(19) . .
Ag2 Ag1 Ag4 106.05(4) . .
Ag5 Ag1 Ag4 59.09(3) . .
Ag3 Ag1 Ag4 61.41(4) . .
C1 Ag2 O4 137.6(4) . 2_666
C1 Ag2 O3 125.9(3) . .
O4 Ag2 O3 89.9(3) 2_666 .
C1 Ag2 O4 122.7(3) . .
O4 Ag2 O4 80.4(3) 2_666 .
O3 Ag2 O4 81.0(3) . .
C1 Ag2 Ag1 49.1(3) . .
O4 Ag2 Ag1 173.1(2) 2_666 .
O3 Ag2 Ag1 83.4(2) . .
O4 Ag2 Ag1 96.74(19) . .
C1 Ag2 Ag3 50.2(3) . .
O4 Ag2 Ag3 123.9(2) 2_666 .
O3 Ag2 Ag3 132.16(19) . .
O4 Ag2 Ag3 73.8(2) . .
Ag1 Ag2 Ag3 60.62(3) . .
C1 Ag3 O6 128.7(4) . .
C1 Ag3 O2W 130.4(4) . .
O6 Ag3 O2W 89.1(3) . .
C1 Ag3 O5 117.4(3) . .
O6 Ag3 O5 92.9(3) . .
O2W Ag3 O5 86.1(3) . .
C1 Ag3 Ag1 47.6(3) . .
O6 Ag3 Ag1 112.9(2) . .
O2W Ag3 Ag1 151.9(2) . .
O5 Ag3 Ag1 76.0(2) . .
C1 Ag3 Ag2 49.7(3) . .
O6 Ag3 Ag2 169.3(3) . .
O2W Ag3 Ag2 98.8(2) . .
O5 Ag3 Ag2 80.65(19) . .
Ag1 Ag3 Ag2 57.47(3) . .
C1 Ag3 Ag4 54.3(3) . .
O6 Ag3 Ag4 74.7(2) . .
O2W Ag3 Ag4 147.2(2) . .
O5 Ag3 Ag4 122.4(2) . .
Ag1 Ag3 Ag4 59.65(3) . .
Ag2 Ag3 Ag4 101.52(4) . .
O8 Ag4 O7 90.1(3) . .
O8 Ag4 O10 106.0(3) . .
O7 Ag4 O10 87.8(4) . .
O8 Ag4 C1 117.5(3) . .
O7 Ag4 C1 122.9(3) . .
O10 Ag4 C1 124.6(4) . .
O8 Ag4 Ag5 80.1(2) . .
O7 Ag4 Ag5 164.3(3) . .
O10 Ag4 Ag5 106.6(3) . .
C1 Ag4 Ag5 53.7(2) . .
O8 Ag4 Ag1 138.7(2) . .
O7 Ag4 Ag1 131.2(2) . .
O10 Ag4 Ag1 78.3(2) . .
C1 Ag4 Ag1 46.4(3) . .
Ag5 Ag4 Ag1 59.94(3) . .
O8 Ag4 Ag3 147.5(3) . .
O7 Ag4 Ag3 80.7(2) . .
O10 Ag4 Ag3 104.8(3) . .
C1 Ag4 Ag3 48.6(2) . .
Ag5 Ag4 Ag3 101.08(4) . .
Ag1 Ag4 Ag3 58.95(3) . .
O8 Ag4 Ag9 49.5(2) . .
O7 Ag4 Ag9 49.3(2) . .
O10 Ag4 Ag9 77.2(2) . .
C1 Ag4 Ag9 158.1(3) . .
Ag5 Ag4 Ag9 126.78(5) . .
Ag1 Ag4 Ag9 155.48(5) . .
Ag3 Ag4 Ag9 129.97(5) . .
O13 Ag5 O9 95.7(4) . .
O13 Ag5 O9 95.2(4) . 2_656
O9 Ag5 O9 76.7(3) . 2_656
O13 Ag5 C1 130.9(4) . .
O9 Ag5 C1 116.8(3) . .
O9 Ag5 C1 126.1(3) 2_656 .
O13 Ag5 C2 156.5(4) . .
O9 Ag5 C2 94.2(4) . .
O9 Ag5 C2 107.8(3) 2_656 .
C1 Ag5 C2 27.7(4) . .
O13 Ag5 Ag4 97.5(3) . .
O9 Ag5 Ag4 83.47(19) . .
O9 Ag5 Ag4 157.4(2) 2_656 .
C1 Ag5 Ag4 54.9(3) . .
C2 Ag5 Ag4 62.5(3) . .
O13 Ag5 Ag1 84.9(3) . .
O9 Ag5 Ag1 144.1(2) . .
O9 Ag5 Ag1 139.1(2) 2_656 .
C1 Ag5 Ag1 47.0(3) . .
C2 Ag5 Ag1 74.7(3) . .
Ag4 Ag5 Ag1 60.96(3) . .
C6 Ag6 O2 155.7(5) 1_455 .
C6 Ag6 O1W 120.4(5) 1_455 .
O2 Ag6 O1W 77.8(3) . .
C6 Ag6 O12 124.5(6) 1_455 .
O2 Ag6 O12 74.9(3) . .
O1W Ag6 O12 70.5(3) . .
C6 Ag6 C7 31.6(5) 1_455 1_455
O2 Ag6 C7 128.6(5) . 1_455
O1W Ag6 C7 115.5(4) . 1_455
O12 Ag6 C7 156.0(5) . 1_455
O16 Ag7 O14 168.8(3) . .
O16 Ag7 O6 104.4(3) . .
O14 Ag7 O6 86.4(3) . .
O16 Ag7 Ag8 85.9(2) . .
O14 Ag7 Ag8 85.4(2) . .
O6 Ag7 Ag8 125.7(2) . .
N1 Ag8 O17 102.0(8) . .
N1 Ag8 O15 96.9(7) . .
O17 Ag8 O15 144.2(4) . .
N1 Ag8 O15 110.0(6) . 2_665
O17 Ag8 O15 119.9(3) . 2_665
O15 Ag8 O15 80.3(3) . 2_665
N1 Ag8 Ag7 88.2(6) . .
O17 Ag8 Ag7 75.0(2) . .
O15 Ag8 Ag7 75.5(2) . .
O15 Ag8 Ag7 151.3(2) 2_665 .
N2 Ag9 O11 146.9(5) . .
N2 Ag9 O7 114.4(5) . .
O11 Ag9 O7 91.8(4) . .
N2 Ag9 O8 112.3(5) . .
O11 Ag9 O8 90.4(4) . .
O7 Ag9 O8 81.3(3) . .
N2 Ag9 Ag4 141.0(4) . .
O11 Ag9 Ag4 71.9(3) . .
O7 Ag9 Ag4 44.51(19) . .
O8 Ag9 Ag4 44.2(2) . .
C2 C1 Ag1 155.1(10) . .
C2 C1 Ag2 116.7(10) . .
Ag1 C1 Ag2 78.4(4) . .
C2 C1 Ag3 119.5(9) . .
Ag1 C1 Ag3 81.2(4) . .
Ag2 C1 Ag3 80.1(4) . .
C2 C1 Ag5 77.6(8) . .
Ag1 C1 Ag5 77.5(3) . .
Ag2 C1 Ag5 121.6(4) . .
Ag3 C1 Ag5 145.0(5) . .
C2 C1 Ag4 92.8(9) . .
Ag1 C1 Ag4 77.7(4) . .
Ag2 C1 Ag4 149.1(5) . .
Ag3 C1 Ag4 77.1(3) . .
Ag5 C1 Ag4 71.4(3) . .
C1 C2 C3 171.3(14) . .
C1 C2 Ag5 74.7(8) . .
C3 C2 Ag5 113.7(9) . .
O1 C3 C2 110.5(11) . .
O1 C3 H3A 109.5 . .
C2 C3 H3A 109.5 . .
O1 C3 H3B 109.5 . .
C2 C3 H3B 109.5 . .
H3A C3 H3B 108.1 . .
C4 O1 C3 118.9(12) . .
C9 C4 O1 127.8(15) . .
C9 C4 C5 116.6(15) . .
O1 C4 C5 115.5(15) . .
C6 C5 C4 122.0(16) . .
C6 C5 H5 119.0 . .
C4 C5 H5 119.0 . .
C5 C6 C7 117.2(17) . .
C5 C6 Ag6 95.8(10) . 1_655
C7 C6 Ag6 83.2(10) . 1_655
C5 C6 H6 121.4 . .
C7 C6 H6 121.4 . .
Ag6 C6 H6 90.9 1_655 .
C6 C7 C8 121.6(16) . .
C6 C7 Ag6 65.2(9) . 1_655
C8 C7 Ag6 107.5(10) . 1_655
C6 C7 H7 119.2 . .
C8 C7 H7 119.2 . .
Ag6 C7 H7 97.0 1_655 .
C9 C8 C7 120.5(17) . .
C9 C8 H8 119.8 . .
C7 C8 H8 119.8 . .
C8 C9 C4 122.0(15) . .
C8 C9 H9 119.0 . .
C4 C9 H9 119.0 . .
C10 O2 Ag1 124.8(8) . .
C10 O2 Ag6 139.8(8) . .
Ag1 O2 Ag6 92.2(3) . .
C10 O3 Ag2 118.3(8) . .
O2 C10 O3 127.4(12) . .
O2 C10 C11 116.7(11) . .
O3 C10 C11 116.0(12) . .
F1 C11 F2 106.3(13) . .
F1 C11 C12 108.5(13) . .
F2 C11 C12 103.2(10) . .
F1 C11 C10 113.8(11) . .
F2 C11 C10 111.2(12) . .
C12 C11 C10 113.2(12) . .
F5 C12 F3 106.5(12) . .
F5 C12 F4 106.5(13) . .
F3 C12 F4 106.1(13) . .
F5 C12 C11 109.5(14) . .
F3 C12 C11 115.2(15) . .
F4 C12 C11 112.5(13) . .
C13 O4 Ag2 140.1(7) . 2_666
C13 O4 Ag2 120.0(7) . .
Ag2 O4 Ag2 99.6(3) 2_666 .
C13 O5 Ag3 115.1(8) . .
O5 C13 O4 128.1(11) . .
O5 C13 C14 114.7(13) . .
O4 C13 C14 117.1(12) . .
F6 C14 C15 109.0(18) . .
F6 C14 F7 109(2) . .
C15 C14 F7 93.9(16) . .
F6 C14 C13 114.3(13) . .
C15 C14 C13 116.1(18) . .
F7 C14 C13 112.6(17) . .
F8 C15 F9 106.9(17) . .
F8 C15 F10 106.3(17) . .
F9 C15 F10 106.7(16) . .
F8 C15 C14 116.6(18) . .
F9 C15 C14 118(2) . .
F10 C15 C14 101(2) . .
C16 O6 Ag3 126.1(8) . .
C16 O6 Ag7 140.4(9) . .
Ag3 O6 Ag7 91.9(3) . .
C16 O7 Ag4 117.3(9) . .
C16 O7 Ag9 141.8(9) . .
Ag4 O7 Ag9 86.2(3) . .
O7 C16 O6 127.9(12) . .
O7 C16 C17 115.4(15) . .
O6 C16 C17 115.8(14) . .
C18 C17 F12 108.0(16) . .
C18 C17 F11 104.5(15) . .
F12 C17 F11 99(2) . .
C18 C17 C16 117(2) . .
F12 C17 C16 111.6(16) . .
F11 C17 C16 115.2(16) . .
C17 C18 F15 104(2) . .
C17 C18 F13 105(2) . .
F15 C18 F13 111.5(16) . .
C17 C18 F14 114(2) . .
F15 C18 F14 110.9(15) . .
F13 C18 F14 111.2(15) . .
C19 O8 Ag4 126.6(8) . .
C19 O8 Ag9 144.9(8) . .
Ag4 O8 Ag9 86.3(3) . .
C19 O9 Ag5 120.5(7) . .
C19 O9 Ag5 136.2(8) . 2_656
Ag5 O9 Ag5 103.3(3) . 2_656
O9 C19 O8 128.2(12) . .
O9 C19 C20 116.8(11) . .
O8 C19 C20 114.2(12) . .
F17 C20 C21 107.6(16) . .
F17 C20 F16 98.1(18) . .
C21 C20 F16 113.0(16) . .
F17 C20 C19 114.4(14) . .
C21 C20 C19 112.2(16) . .
F16 C20 C19 110.8(14) . .
F20 C21 F19 114.9(18) . .
F20 C21 F18 114.1(17) . .
F19 C21 F18 114.5(18) . .
F20 C21 C20 107(2) . .
F19 C21 C20 108(3) . .
F18 C21 C20 97(2) . .
C22 O10 Ag4 121.8(10) . .
C22 O11 Ag9 132.0(11) . .
O11 C22 O10 128.5(15) . .
O11 C22 C23 113.8(16) . .
O10 C22 C23 117.6(16) . .
F22 C23 C24 113.0(16) . .
F22 C23 F21 98.7(18) . .
C24 C23 F21 100.9(17) . .
F22 C23 C22 113.2(16) . .
C24 C23 C22 116.7(18) . .
F21 C23 C22 112.2(15) . .
F23 C24 F24 107.6(17) . .
F23 C24 F25 107.9(17) . .
F24 C24 F25 107.3(16) . .
F23 C24 C23 117.0(19) . .
F24 C24 C23 117(2) . .
F25 C24 C23 99.1(18) . .
C25 O12 Ag1 125.5(8) . .
C25 O12 Ag6 144.8(8) . .
Ag1 O12 Ag6 89.6(3) . .
C25 O13 Ag5 122.8(9) . .
O13 C25 O12 127.8(12) . .
O13 C25 C26 116.1(14) . .
O12 C25 C26 116.0(14) . .
F26 C26 C27 109(2) . .
F26 C26 F27 112(2) . .
C27 C26 F27 95.4(19) . .
F26 C26 C25 113(2) . .
C27 C26 C25 119(2) . .
F27 C26 C25 107.7(16) . .
F29 C27 F28 110(2) . .
F29 C27 F30 109.2(19) . .
F28 C27 F30 110(2) . .
F29 C27 C26 108(2) . .
F28 C27 C26 107(3) . .
F30 C27 C26 113(2) . .
C28 O14 Ag7 119.9(8) . .
C28 O15 Ag8 123.1(8) . .
C28 O15 Ag8 136.6(8) . 2_665
Ag8 O15 Ag8 99.7(3) . 2_665
O15 C28 O14 130.4(12) . .
O15 C28 C29 115.7(11) . .
O14 C28 C29 113.8(12) . .
F32 C29 F31 106.6(15) . .
F32 C29 C30 107.7(13) . .
F31 C29 C30 104.2(14) . .
F32 C29 C28 110.3(13) . .
F31 C29 C28 112.1(13) . .
C30 C29 C28 115.4(14) . .
F33 C30 F34 110.2(13) . .
F33 C30 F35 110.0(13) . .
F34 C30 F35 110.5(13) . .
F33 C30 C29 109.3(15) . .
F34 C30 C29 104.7(15) . .
F35 C30 C29 112.2(17) . .
C31 O16 Ag7 118.5(8) . .
C31 O17 Ag8 124.8(9) . .
O16 C31 O17 129.5(13) . .
O16 C31 C32 117.0(12) . .
O17 C31 C32 113.5(13) . .
F36 C32 F37 104.4(15) . .
F36 C32 C33 108.3(14) . .
F37 C32 C33 104.5(13) . .
F36 C32 C31 110.4(12) . .
F37 C32 C31 111.2(13) . .
C33 C32 C31 117.3(12) . .
F38 C33 F39 111.9(13) . .
F38 C33 F40 111.8(14) . .
F39 C33 F40 112.1(13) . .
F38 C33 C32 106.0(17) . .
F39 C33 C32 111.1(17) . .
F40 C33 C32 103.5(16) . .
C34 N1 Ag8 175(3) . .
N1 C34 C35 174(3) . .
C34 C35 H35A 109.5 . .
C34 C35 H35B 109.5 . .
H35A C35 H35B 109.5 . .
C34 C35 H35C 109.5 . .
H35A C35 H35C 109.5 . .
H35B C35 H35C 109.5 . .
C36 N2 Ag9 174.6(15) . .
N2 C36 C37 178.9(19) . .
C36 C37 H37A 109.5 . .
C36 C37 H37B 109.5 . .
H37A C37 H37B 109.5 . .
C36 C37 H37C 109.5 . .
H37A C37 H37C 109.5 . .
H37B C37 H37C 109.5 . .
Ag1 O1W Ag6 87.6(2) . .
Ag1 O1W H1WA 113.9 . .
Ag6 O1W H1WA 113.9 . .
Ag1 O1W H1WB 114.1 . .
Ag6 O1W H1WB 114.1 . .
H1WA O1W H1WB 111.4 . .
Ag3 O2W H2WB 109.3 . .
Ag3 O2W H2WA 109.7 . .
H2WB O2W H2WA 109.8 . .

loop_
_geom_bond_atom_site_label_1
_geom_bond_atom_site_label_2
_geom_bond_distance
_geom_bond_site_symmetry_2
Ag1 C1 2.185(12) .
Ag1 O2 2.344(8) .
Ag1 O12 2.361(8) .
Ag1 O1W 2.450(7) .
Ag1 Ag2 2.8307(13) .
Ag1 Ag5 2.9174(14) .
Ag1 Ag3 2.9258(14) .
Ag1 Ag4 2.9471(15) .
Ag2 C1 2.292(11) .
Ag2 O4 2.326(8) 2_666
Ag2 O3 2.379(8) .
Ag2 O4 2.489(8) .
Ag2 Ag3 2.9620(15) .
Ag3 C1 2.309(11) .
Ag3 O6 2.319(9) .
Ag3 O2W 2.339(8) .
Ag3 O5 2.471(9) .
Ag3 Ag4 2.9987(15) .
Ag4 O8 2.338(9) .
Ag4 O7 2.351(8) .
Ag4 O10 2.361(10) .
Ag4 C1 2.497(11) .
Ag4 Ag5 2.8921(14) .
Ag4 Ag9 3.3465(16) .
Ag5 O13 2.237(9) .
Ag5 O9 2.369(9) .
Ag5 O9 2.398(8) 2_656
Ag5 C1 2.461(11) .
Ag5 C2 2.492(12) .
Ag6 C6 2.378(14) 1_455
Ag6 O2 2.384(8) .
Ag6 O1W 2.473(8) .
Ag6 O12 2.476(9) .
Ag6 C7 2.602(16) 1_455
Ag7 O16 2.199(8) .
Ag7 O14 2.209(9) .
Ag7 O6 2.556(9) .
Ag7 Ag8 2.8947(15) .
Ag8 N1 2.29(2) .
Ag8 O17 2.286(10) .
Ag8 O15 2.385(9) .
Ag8 O15 2.425(8) 2_665
Ag9 N2 2.095(13) .
Ag9 O11 2.245(11) .
Ag9 O7 2.543(9) .
Ag9 O8 2.550(9) .
C1 C2 1.185(15) .
C2 C3 1.474(17) .
C3 O1 1.440(18) .
C3 H3A 0.9700 .
C3 H3B 0.9700 .
O1 C4 1.360(17) .
C4 C9 1.344(19) .
C4 C5 1.47(2) .
C5 C6 1.35(2) .
C5 H5 0.9300 .
C6 C7 1.37(2) .
C6 Ag6 2.378(14) 1_655
C6 H6 0.9300 .
C7 C8 1.39(2) .
C7 Ag6 2.602(16) 1_655
C7 H7 0.9300 .
C8 C9 1.340(18) .
C8 H8 0.9300 .
C9 H9 0.9300 .
O2 C10 1.244(14) .
O3 C10 1.244(13) .
C10 C11 1.528(18) .
C11 F1 1.312(15) .
C11 F2 1.346(15) .
C11 C12 1.46(3) .
C12 F5 1.312(11) .
C12 F3 1.313(11) .
C12 F4 1.316(12) .
O4 C13 1.249(13) .
O4 Ag2 2.326(8) 2_666
O5 C13 1.211(13) .
C13 C14 1.54(2) .
C14 F6 1.304(19) .
C14 C15 1.36(3) .
C14 F7 1.43(3) .
C15 F8 1.329(15) .
C15 F9 1.332(14) .
C15 F10 1.341(14) .
O6 C16 1.253(16) .
O7 C16 1.193(15) .
C16 C17 1.57(2) .
C17 C18 1.31(3) .
C17 F12 1.42(2) .
C17 F11 1.44(2) .
C18 F15 1.378(13) .
C18 F13 1.381(13) .
C18 F14 1.382(13) .
O8 C19 1.244(14) .
O9 C19 1.239(15) .
O9 Ag5 2.398(8) 2_656
C19 C20 1.595(16) .
C20 F17 1.381(16) .
C20 C21 1.38(4) .
C20 F16 1.384(17) .
C21 F20 1.269(13) .
C21 F19 1.277(14) .
C21 F18 1.278(13) .
O10 C22 1.227(17) .
O11 C22 1.219(18) .
C22 C23 1.51(2) .
C23 F22 1.34(2) .
C23 C24 1.38(3) .
C23 F21 1.40(2) .
C24 F23 1.306(15) .
C24 F24 1.317(14) .
C24 F25 1.317(14) .
O12 C25 1.255(15) .
O13 C25 1.212(16) .
C25 C26 1.53(2) .
C26 F26 1.31(3) .
C26 C27 1.40(4) .
C26 F27 1.47(3) .
C27 F29 1.335(16) .
C27 F28 1.338(16) .
C27 F30 1.343(16) .
O14 C28 1.216(13) .
O15 C28 1.207(14) .
O15 Ag8 2.425(8) 2_665
C28 C29 1.559(19) .
C29 F32 1.334(17) .
C29 F31 1.399(18) .
C29 C30 1.46(3) .
C30 F33 1.314(11) .
C30 F34 1.316(11) .
C30 F35 1.317(11) .
O16 C31 1.194(15) .
O17 C31 1.239(15) .
C31 C32 1.566(19) .
C32 F36 1.288(16) .
C32 F37 1.294(17) .
C32 C33 1.50(3) .
C33 F38 1.261(12) .
C33 F39 1.263(11) .
C33 F40 1.264(11) .
N1 C34 1.05(3) .
C34 C35 1.46(3) .
C35 H35A 0.9600 .
C35 H35B 0.9600 .
C35 H35C 0.9600 .
N2 C36 1.078(18) .
C36 C37 1.53(2) .
C37 H37A 0.9600 .
C37 H37B 0.9600 .
C37 H37C 0.9600 .
O1W H1WA 0.8499 .
O1W H1WB 0.8500 .
O2W H2WB 0.8501 .
O2W H2WA 0.8199 .
